data_7135702
loop_
_publ_author_name
'Sawano, Takahiro'
'Murata, Kayo'
'Suzaki, Tomoaki'
'Urasawa, Kazuki'
'Kobayashi, Manami'
'Aso, Ryota'
'Ozasa, Kazuki'
'Ishikawa, Eri'
'Takeuchi, Ryo'

_publ_section_title
;
 Synthesis of planar chiral biferrocenes by iridium-catalyzed [2+2+2]
 cycloaddition of biferrocene-linked diynes with nitriles: asymmetric
 desymmetrization and kinetic resolution.
;
_journal_issue 33
_journal_name_full 'Chemical communications (Cambridge, England)'
_journal_page_first 8451
_journal_page_last 8455
_journal_paper_doi 10.1039/d6cc00435k
_journal_volume 62
_journal_year 2026
_chemical_absolute_configuration ad
_chemical_formula_moiety 'C26 H22 Fe2'
_chemical_formula_sum 'C26 H22 Fe2'
_chemical_formula_weight 446.13
_space_group_crystal_system monoclinic
_space_group_IT_number 5
_space_group_name_Hall 'C 2y'
_space_group_name_H-M_alt 'C 1 2 1'
_atom_sites_solution_hydrogens geom
_atom_sites_solution_primary dual
_audit_creation_date 2025-10-13
_audit_creation_method
;
Olex2 1.5-ac6-017
(compiled 2024.02.01 svn.r2f8d729c for Rigaku Oxford Diffraction, GUI svn.r6920)
;
_audit_update_record
;
2026-01-12 deposited with the CCDC.	2026-04-02 downloaded from the CCDC.
;
_cell_angle_alpha 90
_cell_angle_beta 106.368(3)
_cell_angle_gamma 90
_cell_formula_units_Z 4
_cell_length_a 18.8836(5)
_cell_length_b 7.0009(2)
_cell_length_c 15.6731(5)
_cell_measurement_reflns_used 6444
_cell_measurement_temperature 100.00(10)
_cell_measurement_theta_max 78.4810
_cell_measurement_theta_min 2.9110
_cell_volume 1988.04(10)
_computing_cell_refinement 'CrysAlisPro 1.171.43.108a (Rigaku OD, 2024)'
_computing_data_collection 'CrysAlisPro system (CCD 43.108a 64-bit (release 14-02-2024))'
_computing_data_reduction 'CrysAlisPro 1.171.43.108a (Rigaku OD, 2024)'
_computing_molecular_graphics 'Olex2 1.5-ac6-017 (Dolomanov et al., 2009)'
_computing_publication_material 'Olex2 1.5-ac6-017 (Dolomanov et al., 2009)'
_computing_structure_refinement 'SHELXL 2018/3 (Sheldrick, 2015)'
_computing_structure_solution 'SHELXT 2018/2 (Sheldrick, 2018)'
_diffrn_ambient_environment N~2~
_diffrn_ambient_temperature 100.00(10)
_diffrn_detector 'Hybrid Pixel Array Detector'
_diffrn_detector_area_resol_mean 10.0000
_diffrn_detector_type HyPix
_diffrn_measured_fraction_theta_full 1.000
_diffrn_measured_fraction_theta_max 0.955
_diffrn_measurement_details
;
List of Runs (angles in degrees, time in seconds):

  # Type    Start    End  Width  t~exp~   \w     \q     \k     \f   Frames
#--------------------------------------------------------------------------
  1  \w    -52.00 -21.00   0.50    0.43    --  -91.75  57.00-150.00   62
  2  \w    -20.00  18.00   0.50    0.11    --  -48.61  19.00 -60.00   76
  3  \w    -60.00 -20.00   0.50    0.43    --  -91.75  57.00   0.00   80
  4  \w    -66.00 -26.00   0.50    0.43    --  -91.75  57.00 -30.00   80
  5  \w    -73.00   9.00   0.50    0.11    --  -48.61  82.00   7.00  164
  6  \w    -58.00 -31.00   0.50    0.43    --  -91.75  82.00   7.00   54
  7  \w   -133.00 -79.00   0.50    0.43    --  -91.75 -19.00 120.00  108
  8  \w   -131.00 -89.00   0.50    0.43    --  -91.75 -19.00  90.00   84
  9  \w   -158.00-126.00   0.50    0.43    --  -91.75 -57.00 -60.00   64
 10  \w   -109.00 -79.00   0.50    0.43    --  -91.75 -57.00-180.00   60
 11  \w   -153.00-123.00   0.50    0.43    --  -91.75 -57.00-180.00   60
 12  \w   -156.00-107.00   0.50    0.43    --  -91.75 -82.00-113.00   98
 13  \w   -132.00 -93.00   0.50    0.43    --  -91.75 -99.00-150.00   78
 14  \w   -114.00 -76.00   0.50    0.11    --  -48.61-125.00 -60.00   76
 15  \w   -116.00 -85.00   0.50    0.11    --  -48.61-125.00 -30.00   62
 16  \w   -139.00 -77.00   0.50    0.43    --  -91.75-125.00 150.00  124
 17  \w   -159.00 -90.00   0.50    0.43    --  -91.75 -99.00  30.00  138
 18  \w   -113.00 -87.00   0.50    0.43    --  -91.75 -99.00 -30.00   52
 19  \w     37.00 121.00   0.50    0.11    --   48.61  57.00  60.00  168
 20  \w    142.00 172.00   0.50    0.43    --  113.25  38.00  60.00   60
 21  \w    106.00 136.00   0.50    0.43    --  113.25  38.00  60.00   60
 22  \w    101.00 136.00   0.50    0.43    --  113.25  38.00 -30.00   70
 23  \w    153.00 178.00   0.50    0.43    --  113.25  38.00 -30.00   50
 24  \w    121.00 146.00   0.50    0.43    --  113.25 125.00  60.00   50
 25  \w    125.00 174.00   0.50    0.43    --  113.25  82.00   7.00   98
 26  \w    -26.00  -1.00   0.50    0.11    --   48.61 -19.00-150.00   50
 27  \w     80.00 106.00   0.50    0.43    --  113.25-125.00  90.00   52
 28  \w     50.00 111.00   0.50    0.43    --  113.25-125.00 150.00  122
 29  \w     45.00  71.00   0.50    0.43    --  113.25-125.00  90.00   52
 30  \w     51.00 104.00   0.50    0.43    --  113.25 -99.00 -90.00  106
 31  \w     47.00 104.00   0.50    0.43    --  113.25 -99.00-150.00  114
 32  \w     80.00 105.00   0.50    0.43    --  113.25 -99.00-180.00   50
 33  \w     86.00 128.00   0.50    0.43    --  113.25 -82.00-113.00   84
 34  \w     41.00  69.00   0.50    0.11    --   48.61 -82.00-113.00   56
 35  \w    -19.00  36.00   0.50    0.11    --   48.61 -82.00-113.00  110
;
_diffrn_measurement_device 'four-circle diffractometer'
_diffrn_measurement_device_type 'XtaLAB Synergy, Dualflex, HyPix'
_diffrn_measurement_method '\w scans'
_diffrn_orient_matrix_type 'CrysAlisPro convention (1999,Acta A55,543-557)'
_diffrn_orient_matrix_UB_11 -0.0039972000
_diffrn_orient_matrix_UB_12 -0.1142509000
_diffrn_orient_matrix_UB_13 -0.0852144000
_diffrn_orient_matrix_UB_21 -0.0514821000
_diffrn_orient_matrix_UB_22 0.1527471000
_diffrn_orient_matrix_UB_23 -0.0557627000
_diffrn_orient_matrix_UB_31 0.0675345000
_diffrn_orient_matrix_UB_32 0.1098107000
_diffrn_orient_matrix_UB_33 -0.0111743000
_diffrn_radiation_monochromator mirror
_diffrn_radiation_probe x-ray
_diffrn_radiation_type 'Cu K\a'
_diffrn_radiation_wavelength 1.54184
_diffrn_reflns_av_R_equivalents 0.0337
_diffrn_reflns_av_unetI/netI 0.0371
_diffrn_reflns_Laue_measured_fraction_full 1.000
_diffrn_reflns_Laue_measured_fraction_max 0.955
_diffrn_reflns_limit_h_max 24
_diffrn_reflns_limit_h_min -20
_diffrn_reflns_limit_k_max 8
_diffrn_reflns_limit_k_min -8
_diffrn_reflns_limit_l_max 19
_diffrn_reflns_limit_l_min -19
_diffrn_reflns_number 10418
_diffrn_reflns_point_group_measured_fraction_full 0.999
_diffrn_reflns_point_group_measured_fraction_max 0.922
_diffrn_reflns_theta_full 67.684
_diffrn_reflns_theta_max 79.508
_diffrn_reflns_theta_min 2.939
_diffrn_source 'micro-focus sealed X-ray tube'
_diffrn_source_type 'PhotonJet (Cu) X-ray Source'
_exptl_absorpt_coefficient_mu 11.741
_exptl_absorpt_correction_T_max 0.666
_exptl_absorpt_correction_T_min 0.382
_exptl_absorpt_correction_type gaussian
_exptl_absorpt_process_details
;
CrysAlisPro 1.171.43.108a (Rigaku Oxford Diffraction, 2024)
Numerical absorption correction based on gaussian integration over
a multifaceted crystal model
Empirical absorption correction using spherical harmonics,
implemented in SCALE3 ABSPACK scaling algorithm.
;
_exptl_crystal_colour 'clear light orange'
_exptl_crystal_colour_lustre clear
_exptl_crystal_colour_modifier light
_exptl_crystal_colour_primary orange
_exptl_crystal_density_diffrn 1.491
_exptl_crystal_description plate
_exptl_crystal_F_000 920
_exptl_crystal_recrystallization_method 'Re-crystallisation from solvent: Hexane/CH2Cl2'
_exptl_crystal_size_max 0.18
_exptl_crystal_size_mid 0.08
_exptl_crystal_size_min 0.07
_refine_diff_density_max 0.302
_refine_diff_density_min -0.414
_refine_diff_density_rms 0.056
_refine_ls_abs_structure_details
;
 Flack x determined using 1557 quotients [(I+)-(I-)]/[(I+)+(I-)]
 (Parsons, Flack and Wagner, Acta Cryst. B69 (2013) 249-259).
;
_refine_ls_abs_structure_Flack -0.014(3)
_refine_ls_extinction_method none
_refine_ls_goodness_of_fit_ref 1.064
_refine_ls_hydrogen_treatment constr
_refine_ls_matrix_type full
_refine_ls_number_parameters 255
_refine_ls_number_reflns 3968
_refine_ls_number_restraints 1
_refine_ls_restrained_S_all 1.064
_refine_ls_R_factor_all 0.0307
_refine_ls_R_factor_gt 0.0293
_refine_ls_shift/su_max 0.000
_refine_ls_shift/su_mean 0.000
_refine_ls_structure_factor_coef Fsqd
_refine_ls_weighting_details 'w=1/[\s^2^(Fo^2^)+(0.0425P)^2^+0.7938P] where P=(Fo^2^+2Fc^2^)/3'
_refine_ls_weighting_scheme calc
_refine_ls_wR_factor_gt 0.0744
_refine_ls_wR_factor_ref 0.0750
_reflns_Friedel_coverage 0.783
_reflns_Friedel_fraction_full 0.998
_reflns_Friedel_fraction_max 0.884
_reflns_number_gt 3815
_reflns_number_total 3968
_reflns_threshold_expression 'I > 2\s(I)'
_cod_data_source_file d6cc00435k2.cif
_cod_data_source_block exp_95_autored
_cod_depositor_comments 'Adding full bibliography for 7135696--7135704.cif.'
_cod_database_code 7135702
_shelx_shelxl_version_number 2018/3
_chemical_oxdiff_formula C26H22Fe2
_shelx_space_group_comment
;
The symmetry employed for this shelxl refinement is uniquely defined
by the following loop, which should always be used as a source of
symmetry information in preference to the above space-group names.
They are only intended as comments.
;
_shelx_estimated_absorpt_t_max 0.494
_shelx_estimated_absorpt_t_min 0.226
_olex2_refinement_description
;
1. Fixed Uiso
 At 1.2 times of:
  All C(H) groups
 At 1.5 times of:
  All C(H,H,H) groups
2.a Aromatic/amide H refined with riding coordinates:
 C007(H007), C008(H008), C00A(H00A), C00B(H00B), C00E(H00E), C00G(H00G),
 C00H(H00H), C00I(H00I), C00J(H00J), C00L(H00L), C00M(H00M), C00N(H00N),
 C00O(H00O), C00Q(H00R), C00R(H00S), C00S(H00T)
2.b Idealised Me refined as rotating group:
 C00K(H00C,H00D,H00F), C00P(H00K,H00P,H00Q)
;
_olex2_submission_special_instructions 'No special instructions were received'
_oxdiff_exptl_absorpt_empirical_details
;
Empirical correction (ABSPACK) includes:
- Absorption correction using spherical harmonics
- Frame scaling
;
_oxdiff_exptl_absorpt_empirical_full_max 1.218
_oxdiff_exptl_absorpt_empirical_full_min 0.878

loop_
_space_group_symop_operation_xyz
'x, y, z'
'-x, y, -z'
'x+1/2, y+1/2, z'
'-x+1/2, y+1/2, -z'

loop_
_atom_site_label
_atom_site_type_symbol
_atom_site_fract_x
_atom_site_fract_y
_atom_site_fract_z
_atom_site_U_iso_or_equiv
_atom_site_adp_type
_atom_site_occupancy
_atom_site_site_symmetry_order
_atom_site_calc_flag
_atom_site_refinement_flags_posn
_atom_site_refinement_flags_adp
_atom_site_refinement_flags_occupancy
_atom_site_disorder_assembly
_atom_site_disorder_group
Fe01 Fe 0.41993(2) 0.48880(7) 0.24598(3) 0.01583(13) Uani 1 1 d . . . . .
Fe02 Fe 0.17496(2) 0.50716(8) 0.16696(3) 0.01873(14) Uani 1 1 d . . . . .
C003 C 0.19634(17) 0.2697(5) 0.3437(2) 0.0172(6) Uani 1 1 d . . . . .
C004 C 0.33575(17) 0.4553(4) 0.3043(2) 0.0162(6) Uani 1 1 d . . . . .
C005 C 0.26095(17) 0.5351(5) 0.2803(2) 0.0162(6) Uani 1 1 d . . . . .
C006 C 0.19570(18) 0.1289(5) 0.3865(2) 0.0198(7) Uani 1 1 d . . . . .
C007 C 0.23810(18) 0.7192(5) 0.2427(2) 0.0208(7) Uani 1 1 d . . . . .
H007 H 0.268558 0.809205 0.224471 0.025 Uiso 1 1 calc R U . . .
C008 C 0.43608(19) 0.2521(5) 0.3259(2) 0.0228(7) Uani 1 1 d . . . . .
H008 H 0.465682 0.144520 0.322150 0.027 Uiso 1 1 calc R U . . .
C009 C 0.19750(17) 0.4492(5) 0.3003(2) 0.0174(7) Uani 1 1 d . . . . .
C00A C 0.1625(2) 0.7447(6) 0.2373(3) 0.0258(8) Uani 1 1 d . . . . .
H00A H 0.133731 0.854053 0.214065 0.031 Uiso 1 1 calc R U . . .
C00B C 0.1515(2) 0.2514(7) 0.1016(2) 0.0318(9) Uani 1 1 d . . . . .
H00B H 0.152706 0.129576 0.128722 0.038 Uiso 1 1 calc R U . . .
C00C C 0.39810(18) 0.7237(5) 0.4088(2) 0.0194(7) Uani 1 1 d . . . . .
C00D C 0.39885(17) 0.5454(4) 0.3651(2) 0.0165(7) Uani 1 1 d . . . . .
C00E C 0.47935(19) 0.4479(6) 0.1560(2) 0.0260(8) Uani 1 1 d . . . . .
H00E H 0.505986 0.336252 0.149580 0.031 Uiso 1 1 calc R U . . .
C00F C 0.39574(19) 0.8673(6) 0.4495(2) 0.0223(7) Uani 1 1 d . . . . .
C00G C 0.4500(2) 0.7418(6) 0.2014(3) 0.0269(8) Uani 1 1 d . . . . .
H00G H 0.453446 0.861402 0.230977 0.032 Uiso 1 1 calc R U . . .
C00H C 0.35947(18) 0.2729(5) 0.2813(2) 0.0183(6) Uani 1 1 d . . . . .
H00H H 0.329334 0.181470 0.242954 0.022 Uiso 1 1 calc R U . . .
C00I C 0.50774(19) 0.6055(6) 0.2130(3) 0.0270(8) Uani 1 1 d . . . . .
H00I H 0.556352 0.617249 0.251560 0.032 Uiso 1 1 calc R U . . .
C00J C 0.3866(2) 0.6689(6) 0.1385(2) 0.0265(8) Uani 1 1 d . . . . .
H00J H 0.340188 0.731208 0.118333 0.032 Uiso 1 1 calc R U . . .
C00K C 0.1942(2) -0.0421(6) 0.4393(3) 0.0291(8) Uani 1 1 d . . . . .
H00C H 0.146419 -0.106054 0.416694 0.044 Uiso 1 1 calc R U . . .
H00D H 0.201476 -0.006018 0.501556 0.044 Uiso 1 1 calc R U . . .
H00F H 0.233746 -0.128942 0.434928 0.044 Uiso 1 1 calc R U . . .
C00L C 0.13691(19) 0.5800(5) 0.2721(2) 0.0208(7) Uani 1 1 d . . . . .
H00L H 0.088194 0.559816 0.276116 0.025 Uiso 1 1 calc R U . . .
C00M C 0.46057(19) 0.4183(5) 0.3767(2) 0.0216(7) Uani 1 1 d . . . . .
H00M H 0.509471 0.442036 0.412455 0.026 Uiso 1 1 calc R U . . .
C00N C 0.0899(2) 0.3736(7) 0.0750(2) 0.0343(10) Uani 1 1 d . . . . .
H00N H 0.042128 0.347538 0.080884 0.041 Uiso 1 1 calc R U . . .
C00O C 0.40438(17) 0.4866(7) 0.1105(2) 0.0263(7) Uani 1 1 d . . . . .
H00O H 0.371920 0.405041 0.068847 0.032 Uiso 1 1 calc R U . . .
C00P C 0.3922(2) 1.0414(5) 0.4994(3) 0.0281(8) Uani 1 1 d . . . . .
H00K H 0.364109 1.138930 0.458874 0.042 Uiso 1 1 calc R U . . .
H00P H 0.442281 1.088189 0.527199 0.042 Uiso 1 1 calc R U . . .
H00Q H 0.367746 1.013872 0.545477 0.042 Uiso 1 1 calc R U . . .
C00Q C 0.1110(2) 0.5423(7) 0.0380(2) 0.0372(12) Uani 1 1 d . . . . .
H00R H 0.080116 0.648400 0.015024 0.045 Uiso 1 1 calc R U . . .
C00R C 0.2112(2) 0.3434(7) 0.0805(3) 0.0333(9) Uani 1 1 d . . . . .
H00S H 0.259519 0.292680 0.090683 0.040 Uiso 1 1 calc R U . . .
C00S C 0.1872(2) 0.5230(8) 0.0418(2) 0.0357(10) Uani 1 1 d . . . . .
H00T H 0.216363 0.614034 0.022027 0.043 Uiso 1 1 calc R U . . .

loop_
_atom_site_aniso_label
_atom_site_aniso_U_11
_atom_site_aniso_U_22
_atom_site_aniso_U_33
_atom_site_aniso_U_23
_atom_site_aniso_U_13
_atom_site_aniso_U_12
Fe01 0.0138(2) 0.0184(3) 0.0160(2) -0.0014(2) 0.00529(16) 0.0001(2)
Fe02 0.0144(2) 0.0257(3) 0.0151(2) 0.0053(2) 0.00247(17) -0.0028(2)
C003 0.0141(14) 0.0231(17) 0.0149(15) -0.0014(13) 0.0050(12) -0.0018(12)
C004 0.0180(14) 0.0160(17) 0.0167(14) 0.0013(11) 0.0082(12) -0.0003(11)
C005 0.0157(13) 0.0193(18) 0.0137(13) -0.0006(11) 0.0041(11) -0.0005(12)
C006 0.0184(15) 0.0209(17) 0.0205(16) 0.0011(13) 0.0064(13) -0.0020(12)
C007 0.0194(15) 0.0200(18) 0.0242(17) 0.0018(14) 0.0079(13) 0.0007(13)
C008 0.0248(17) 0.0177(17) 0.0278(18) 0.0042(14) 0.0102(15) 0.0051(14)
C009 0.0167(14) 0.023(2) 0.0123(14) -0.0008(12) 0.0033(11) -0.0002(12)
C00A 0.0213(16) 0.0233(19) 0.034(2) 0.0062(15) 0.0097(15) 0.0067(14)
C00B 0.038(2) 0.040(2) 0.0154(17) -0.0059(16) 0.0037(15) -0.0134(18)
C00C 0.0176(15) 0.0244(18) 0.0170(15) -0.0022(14) 0.0059(13) -0.0033(13)
C00D 0.0186(14) 0.0161(17) 0.0150(14) 0.0001(11) 0.0049(12) -0.0004(11)
C00E 0.0225(16) 0.033(2) 0.0256(17) -0.0029(14) 0.0126(14) 0.0011(14)
C00F 0.0200(16) 0.0285(19) 0.0197(16) -0.0022(14) 0.0076(13) -0.0043(14)
C00G 0.0300(18) 0.027(2) 0.0271(19) 0.0012(15) 0.0134(16) -0.0059(15)
C00H 0.0200(15) 0.0145(16) 0.0219(16) 0.0001(13) 0.0081(13) 0.0008(12)
C00I 0.0171(16) 0.039(2) 0.0267(19) 0.0011(16) 0.0088(14) -0.0078(15)
C00J 0.0249(17) 0.035(2) 0.0228(18) 0.0094(15) 0.0124(14) 0.0058(15)
C00K 0.0314(18) 0.028(2) 0.0293(18) 0.0104(16) 0.0116(15) 0.0010(15)
C00L 0.0169(15) 0.0232(18) 0.0227(17) 0.0022(14) 0.0065(13) 0.0004(13)
C00M 0.0161(15) 0.0284(19) 0.0188(16) 0.0033(13) 0.0026(13) 0.0030(13)
C00N 0.0205(18) 0.059(3) 0.0175(17) 0.0057(18) -0.0036(14) -0.0169(18)
C00O 0.0225(15) 0.040(2) 0.0174(14) -0.0007(18) 0.0073(12) -0.0048(19)
C00P 0.0349(18) 0.026(2) 0.0281(18) -0.0097(15) 0.0164(15) -0.0087(14)
C00Q 0.0303(19) 0.058(4) 0.0174(16) 0.0134(18) -0.0026(14) -0.0073(19)
C00R 0.030(2) 0.054(3) 0.0165(17) -0.0116(17) 0.0075(15) -0.0069(18)
C00S 0.0291(17) 0.062(3) 0.0149(15) 0.0057(19) 0.0045(13) -0.018(2)

loop_
_atom_type_symbol
_atom_type_description
_atom_type_scat_dispersion_real
_atom_type_scat_dispersion_imag
_atom_type_scat_source
C C 0.0181 0.0091 'International Tables Vol C Tables 4.2.6.8 and 6.1.1.4'
H H 0.0000 0.0000 'International Tables Vol C Tables 4.2.6.8 and 6.1.1.4'
Fe Fe -1.1336 3.1974 'International Tables Vol C Tables 4.2.6.8 and 6.1.1.4'

loop_
_exptl_crystal_face_index_h
_exptl_crystal_face_index_k
_exptl_crystal_face_index_l
_exptl_crystal_face_perp_dist
3 3 -7 0.0982
-11 0 -1 0.0407
11 0 -7 0.0427
-3 -4 -4 0.0759
0 0 -10 0.0456
-3 0 10 0.0235
9 2 2 0.0544
-6 -1 10 0.0285
2 -4 2 0.0829
-7 4 2 0.0590
12 0 -1 0.0285

loop_
_geom_angle_atom_site_label_1
_geom_angle_atom_site_label_2
_geom_angle_atom_site_label_3
_geom_angle
_geom_angle_site_symmetry_1
_geom_angle_site_symmetry_3
_geom_angle_publ_flag
C004 Fe01 C00H 40.69(12) . . ?
C004 Fe01 C00O 123.61(13) . . ?
C008 Fe01 C004 68.67(13) . . ?
C008 Fe01 C00D 68.50(14) . . ?
C008 Fe01 C00E 106.94(15) . . ?
C008 Fe01 C00H 40.59(13) . . ?
C008 Fe01 C00J 162.97(17) . . ?
C008 Fe01 C00O 125.32(18) . . ?
C00D Fe01 C004 41.10(13) . . ?
C00D Fe01 C00E 159.04(14) . . ?
C00D Fe01 C00H 68.49(13) . . ?
C00D Fe01 C00J 122.25(14) . . ?
C00D Fe01 C00O 158.49(14) . . ?
C00E Fe01 C004 158.20(14) . . ?
C00E Fe01 C00H 122.22(15) . . ?
C00E Fe01 C00J 67.86(15) . . ?
C00E Fe01 C00O 40.38(14) . . ?
C00G Fe01 C004 125.08(14) . . ?
C00G Fe01 C008 154.56(15) . . ?
C00G Fe01 C00D 106.69(14) . . ?
C00G Fe01 C00E 68.15(15) . . ?
C00G Fe01 C00H 162.96(14) . . ?
C00G Fe01 C00J 40.39(16) . . ?
C00G Fe01 C00O 68.09(17) . . ?
C00I Fe01 C004 160.42(15) . . ?
C00I Fe01 C008 119.17(15) . . ?
C00I Fe01 C00D 122.17(14) . . ?
C00I Fe01 C00E 40.72(15) . . ?
C00I Fe01 C00G 40.73(16) . . ?
C00I Fe01 C00H 155.80(15) . . ?
C00I Fe01 C00J 68.26(15) . . ?
C00I Fe01 C00O 68.39(15) . . ?
C00J Fe01 C004 109.75(13) . . ?
C00J Fe01 C00H 127.24(15) . . ?
C00J Fe01 C00O 40.36(18) . . ?
C00M Fe01 C004 69.17(13) . . ?
C00M Fe01 C008 40.45(15) . . ?
C00M Fe01 C00D 41.12(13) . . ?
C00M Fe01 C00E 122.22(15) . . ?
C00M Fe01 C00G 119.46(16) . . ?
C00M Fe01 C00H 68.41(14) . . ?
C00M Fe01 C00I 104.44(15) . . ?
C00M Fe01 C00J 156.20(17) . . ?
C00M Fe01 C00O 159.95(16) . . ?
C00O Fe01 C00H 110.04(16) . . ?
C005 Fe02 C007 40.79(13) . . ?
C005 Fe02 C009 41.44(12) . . ?
C005 Fe02 C00N 157.25(16) . . ?
C005 Fe02 C00Q 160.47(15) . . ?
C009 Fe02 C007 68.59(13) . . ?
C009 Fe02 C00N 121.38(14) . . ?
C009 Fe02 C00Q 156.96(14) . . ?
C00A Fe02 C005 68.83(14) . . ?
C00A Fe02 C007 40.41(14) . . ?
C00A Fe02 C009 68.55(14) . . ?
C00A Fe02 C00B 159.85(15) . . ?
C00A Fe02 C00N 124.18(18) . . ?
C00A Fe02 C00Q 107.89(18) . . ?
C00B Fe02 C005 121.57(15) . . ?
C00B Fe02 C007 158.03(15) . . ?
C00B Fe02 C009 106.85(15) . . ?
C00B Fe02 C00N 40.15(19) . . ?
C00B Fe02 C00Q 68.22(19) . . ?
C00L Fe02 C005 69.48(13) . . ?
C00L Fe02 C007 68.43(13) . . ?
C00L Fe02 C009 41.04(13) . . ?
C00L Fe02 C00A 40.63(15) . . ?
C00L Fe02 C00B 123.13(15) . . ?
C00L Fe02 C00N 107.25(15) . . ?
C00L Fe02 C00Q 121.39(16) . . ?
C00L Fe02 C00S 157.49(18) . . ?
C00N Fe02 C007 160.65(17) . . ?
C00N Fe02 C00Q 40.44(17) . . ?
C00Q Fe02 C007 124.40(17) . . ?
C00R Fe02 C005 107.33(15) . . ?
C00R Fe02 C007 122.79(15) . . ?
C00R Fe02 C009 123.68(16) . . ?
C00R Fe02 C00A 158.17(16) . . ?
C00R Fe02 C00B 40.60(16) . . ?
C00R Fe02 C00L 160.06(17) . . ?
C00R Fe02 C00N 67.66(17) . . ?
C00R Fe02 C00Q 68.15(19) . . ?
C00R Fe02 C00S 40.6(2) . . ?
C00S Fe02 C005 123.40(13) . . ?
C00S Fe02 C007 108.12(16) . . ?
C00S Fe02 C009 160.36(15) . . ?
C00S Fe02 C00A 122.34(19) . . ?
C00S Fe02 C00B 68.55(18) . . ?
C00S Fe02 C00N 68.22(15) . . ?
C00S Fe02 C00Q 40.86(16) . . ?
C006 C003 C009 174.2(3) . . ?
C005 C004 Fe01 130.6(2) . . ?
C00D C004 Fe01 69.26(17) . . ?
C00D C004 C005 124.0(3) . . ?
C00H C004 Fe01 69.78(18) . . ?
C00H C004 C005 128.5(3) . . ?
C00H C004 C00D 107.3(3) . . ?
C004 C005 Fe02 131.1(2) . . ?
C007 C005 Fe02 69.90(19) . . ?
C007 C005 C004 127.3(3) . . ?
C007 C005 C009 106.9(3) . . ?
C009 C005 Fe02 69.34(17) . . ?
C009 C005 C004 125.5(3) . . ?
C003 C006 C00K 179.3(4) . . ?
C005 C007 Fe02 69.31(18) . . ?
C00A C007 Fe02 69.3(2) . . ?
C00A C007 C005 108.7(3) . . ?
C00H C008 Fe01 70.2(2) . . ?
C00M C008 Fe01 69.3(2) . . ?
C00M C008 C00H 108.6(3) . . ?
C003 C009 Fe02 129.1(2) . . ?
C003 C009 C005 126.2(3) . . ?
C003 C009 C00L 126.1(3) . . ?
C005 C009 Fe02 69.22(17) . . ?
C00L C009 Fe02 69.01(19) . . ?
C00L C009 C005 107.7(3) . . ?
C007 C00A Fe02 70.3(2) . . ?
C007 C00A C00L 108.7(3) . . ?
C00L C00A Fe02 69.5(2) . . ?
C00N C00B Fe02 70.2(3) . . ?
C00N C00B C00R 107.4(4) . . ?
C00R C00B Fe02 69.2(2) . . ?
C00F C00C C00D 175.8(4) . . ?
C004 C00D Fe01 69.64(17) . . ?
C00C C00D Fe01 129.5(2) . . ?
C00C C00D C004 125.5(3) . . ?
C00C C00D C00M 126.8(3) . . ?
C00M C00D Fe01 68.78(19) . . ?
C00M C00D C004 107.6(3) . . ?
C00I C00E Fe01 69.1(2) . . ?
C00O C00E Fe01 70.00(19) . . ?
C00O C00E C00I 108.2(3) . . ?
C00C C00F C00P 179.4(4) . . ?
C00I C00G Fe01 69.6(2) . . ?
C00J C00G Fe01 70.3(2) . . ?
C00J C00G C00I 108.3(4) . . ?
C004 C00H Fe01 69.53(18) . . ?
C008 C00H Fe01 69.17(19) . . ?
C008 C00H C004 108.3(3) . . ?
C00E C00I Fe01 70.1(2) . . ?
C00G C00I Fe01 69.7(2) . . ?
C00G C00I C00E 107.5(3) . . ?
C00G C00J Fe01 69.3(2) . . ?
C00G C00J C00O 108.2(3) . . ?
C00O C00J Fe01 69.9(2) . . ?
C009 C00L Fe02 69.95(18) . . ?
C00A C00L Fe02 69.9(2) . . ?
C00A C00L C009 108.0(3) . . ?
C008 C00M Fe01 70.2(2) . . ?
C008 C00M C00D 108.3(3) . . ?
C00D C00M Fe01 70.10(19) . . ?
C00B C00N Fe02 69.7(2) . . ?
C00B C00N C00Q 108.9(3) . . ?
C00Q C00N Fe02 69.8(2) . . ?
C00E C00O Fe01 69.6(2) . . ?
C00J C00O Fe01 69.7(2) . . ?
C00J C00O C00E 107.8(3) . . ?
C00N C00Q Fe02 69.8(2) . . ?
C00N C00Q C00S 107.4(4) . . ?
C00S C00Q Fe02 69.0(2) . . ?
C00B C00R Fe02 70.2(2) . . ?
C00S C00R Fe02 70.0(2) . . ?
C00S C00R C00B 108.9(4) . . ?
C00Q C00S Fe02 70.1(2) . . ?
C00R C00S Fe02 69.5(2) . . ?
C00R C00S C00Q 107.4(4) . . ?

loop_
_geom_bond_atom_site_label_1
_geom_bond_atom_site_label_2
_geom_bond_distance
_geom_bond_site_symmetry_2
_geom_bond_publ_flag
Fe01 C004 2.059(3) . ?
Fe01 C008 2.048(4) . ?
Fe01 C00D 2.054(3) . ?
Fe01 C00E 2.055(3) . ?
Fe01 C00G 2.042(4) . ?
Fe01 C00H 2.062(3) . ?
Fe01 C00I 2.042(3) . ?
Fe01 C00J 2.056(4) . ?
Fe01 C00M 2.036(3) . ?
Fe01 C00O 2.060(3) . ?
Fe02 C005 2.050(3) . ?
Fe02 C007 2.058(4) . ?
Fe02 C009 2.052(3) . ?
Fe02 C00A 2.045(4) . ?
Fe02 C00B 2.048(4) . ?
Fe02 C00L 2.040(3) . ?
Fe02 C00N 2.055(4) . ?
Fe02 C00Q 2.056(4) . ?
Fe02 C00R 2.035(4) . ?
Fe02 C00S 2.041(3) . ?
C003 C006 1.195(5) . ?
C003 C009 1.432(5) . ?
C004 C005 1.466(4) . ?
C004 C00D 1.444(5) . ?
C004 C00H 1.433(4) . ?
C005 C007 1.432(5) . ?
C005 C009 1.452(4) . ?
C006 C00K 1.459(5) . ?
C007 C00A 1.417(5) . ?
C008 C00H 1.426(5) . ?
C008 C00M 1.412(5) . ?
C009 C00L 1.434(5) . ?
C00A C00L 1.418(5) . ?
C00B C00N 1.409(7) . ?
C00B C00R 1.417(6) . ?
C00C C00D 1.426(5) . ?
C00C C00F 1.198(5) . ?
C00D C00M 1.436(5) . ?
C00E C00I 1.425(5) . ?
C00E C00O 1.420(5) . ?
C00F C00P 1.459(5) . ?
C00G C00I 1.421(6) . ?
C00G C00J 1.415(6) . ?
C00J C00O 1.420(6) . ?
C00N C00Q 1.421(6) . ?
C00Q C00S 1.430(6) . ?
C00R C00S 1.413(7) . ?

loop_
_exptl_oxdiff_crystal_face_indexfrac_h
_exptl_oxdiff_crystal_face_indexfrac_k
_exptl_oxdiff_crystal_face_indexfrac_l
_exptl_oxdiff_crystal_face_x
_exptl_oxdiff_crystal_face_y
_exptl_oxdiff_crystal_face_z
3.2991 3.3972 -6.6929 0.1690 0.7223 0.6706
-11.4609 -0.3094 -0.7200 0.1425 0.5829 -0.7999
10.8317 0.2724 -7.0701 0.5281 -0.1218 0.8404
-2.5015 -3.7744 -4.4710 0.8222 -0.1984 -0.5334
-0.3199 -0.4890 -9.6264 0.8775 0.4786 0.0323
-2.6516 0.3718 10.1175 -0.8940 -0.3709 -0.2513
9.1784 2.4302 1.6717 -0.4568 -0.1945 0.8680
-6.4147 -0.5954 9.7200 -0.7346 -0.3027 -0.6072
2.1136 -4.2547 2.4867 0.2658 -0.8974 -0.3523
-6.8815 3.7591 1.9253 -0.5660 0.8211 -0.0735
11.9993 -0.2333 -0.8661 0.0525 -0.6051 0.7944
